data_2203106
loop_
_publ_author_name
'McLean, Aaron W.'
'Meyers, Cal Y.'
'Robinson, Paul D.'

_publ_section_title
;
 9-(<i>p</i>-Methylphenyl)fluorene
;
_journal_issue 1
_journal_name_full 'Acta Crystallographica Section E'
_journal_page_first o75
_journal_page_last o76
_journal_paper_doi 10.1107/S1600536803028095
_journal_volume 60
_journal_year 2004
_chemical_formula_iupac 'C20 H16'
_chemical_formula_moiety 'C20 H16'
_chemical_formula_sum 'C20 H16'
_chemical_formula_weight 256.33
_chemical_melting_point .397E-305
_chemical_name_systematic
;
9-(p-Methylphenyl)fluorene
;
_space_group_IT_number 4
_symmetry_cell_setting monoclinic
_symmetry_space_group_name_Hall 'P 2yb'
_symmetry_space_group_name_H-M 'P 1 21 1'
_atom_sites_solution_hydrogens geom
_atom_sites_solution_primary direct
_atom_sites_solution_secondary difmap
_cell_angle_alpha 90.00
_cell_angle_beta 95.684(10)
_cell_angle_gamma 90.00
_cell_formula_units_Z 2
_cell_length_a 9.8828(19)
_cell_length_b 5.8836(17)
_cell_length_c 12.5231(12)
_cell_measurement_reflns_used 25
_cell_measurement_temperature 296
_cell_measurement_theta_max 13.5
_cell_measurement_theta_min 10.1
_cell_volume 724.6(3)
_computing_cell_refinement 'MSC/AFC Diffractometer Control Software'
_computing_data_collection
;
MSC/AFC Diffractometer Control Software
(Molecular Structure Corporation,1996)
;
_computing_data_reduction
;
PROCESS in TEXSAN  (Molecular Structure Corporation, 1997)
;
_computing_molecular_graphics
;
ORTEP-3 for Windows (Farrugia, 1997)
;
_computing_publication_material
;
TEXSAN, SHELXL97, and PLATON (Spek, 2003)
;
_computing_structure_refinement
;
LS in TEXSAN and SHELXL97 (Sheldrick, 1997)
;
_computing_structure_solution 'SIR92 (Burla et al., 1989)'
_diffrn_ambient_temperature 296
_diffrn_measured_fraction_theta_full 0.998
_diffrn_measured_fraction_theta_max 0.998
_diffrn_measurement_device_type 'Rigaku AFC-5S'
_diffrn_measurement_method \w
_diffrn_radiation_monochromator graphite
_diffrn_radiation_source 'fine-focus sealed tube'
_diffrn_radiation_type 'Mo K\a'
_diffrn_radiation_wavelength 0.71069
_diffrn_reflns_av_R_equivalents 0.024
_diffrn_reflns_av_sigmaI/netI 0.046
_diffrn_reflns_limit_h_max 11
_diffrn_reflns_limit_h_min 0
_diffrn_reflns_limit_k_max 7
_diffrn_reflns_limit_k_min 0
_diffrn_reflns_limit_l_max 15
_diffrn_reflns_limit_l_min -15
_diffrn_reflns_number 1577
_diffrn_reflns_theta_full 25.6
_diffrn_reflns_theta_max 25.6
_diffrn_reflns_theta_min 2.07
_diffrn_standards_decay_% 0.0
_diffrn_standards_interval_count 100
_diffrn_standards_number 3
_exptl_absorpt_coefficient_mu 0.066
_exptl_absorpt_correction_type none
_exptl_crystal_colour colorless
_exptl_crystal_density_diffrn 1.175
_exptl_crystal_density_meas ?
_exptl_crystal_description 'elongated prism'
_exptl_crystal_F_000 272
_exptl_crystal_size_max 0.38
_exptl_crystal_size_mid 0.18
_exptl_crystal_size_min 0.15
_refine_diff_density_max 0.14
_refine_diff_density_min -0.14
_refine_ls_abs_structure_details
;
The absolute configuration could not be determined because
of the lack of heavy atoms
;
_refine_ls_extinction_method none
_refine_ls_goodness_of_fit_ref 1.06
_refine_ls_hydrogen_treatment constr
_refine_ls_matrix_type full
_refine_ls_number_parameters 182
_refine_ls_number_reflns 1489
_refine_ls_number_restraints 1
_refine_ls_restrained_S_all 1.06
_refine_ls_R_factor_all 0.097
_refine_ls_R_factor_gt 0.038
_refine_ls_shift/su_max 0.000
_refine_ls_shift/su_mean 0.000
_refine_ls_structure_factor_coef Fsqd
_refine_ls_weighting_details 'w = 1/[\s^2^(Fo^2^)+(0.0538P)^2^+0.0314P] where P = (Fo^2^+2Fc^2^)/3'
_refine_ls_weighting_scheme calc
_refine_ls_wR_factor_gt 0.096
_refine_ls_wR_factor_ref 0.117
_reflns_number_gt 881
_reflns_number_total 1489
_reflns_threshold_expression I>2\s(I)
_cod_data_source_file om6200.cif
_cod_data_source_block II
_cod_original_sg_symbol_H-M 'P 21'
_cod_database_code 2203106
_cod_database_fobs_code 2203106

loop_
_symmetry_equiv_pos_as_xyz
'x, y, z'
'-x, y+1/2, -z'

loop_
_atom_site_label
_atom_site_fract_x
_atom_site_fract_y
_atom_site_fract_z
_atom_site_U_iso_or_equiv
_atom_site_adp_type
_atom_site_calc_flag
_atom_site_refinement_flags
_atom_site_occupancy
_atom_site_type_symbol
C1 0.1649(3) 0.4220(8) 0.5056(3) 0.0605(10) Uani d . 1 C
C2 0.1640(4) 0.5755(9) 0.5899(3) 0.0713(12) Uani d . 1 C
C3 0.2468(4) 0.7645(9) 0.5952(3) 0.0732(13) Uani d . 1 C
C4 0.3309(4) 0.8089(8) 0.5167(3) 0.0637(10) Uani d . 1 C
C4A 0.3321(3) 0.6553(7) 0.4321(3) 0.0512(9) Uani d . 1 C
C4B 0.4104(3) 0.6559(7) 0.3387(3) 0.0541(9) Uani d . 1 C
C5 0.5077(4) 0.8060(9) 0.3092(3) 0.0720(12) Uani d . 1 C
C6 0.5649(4) 0.7653(11) 0.2154(4) 0.0884(16) Uani d . 1 C
C7 0.5289(4) 0.5781(11) 0.1527(3) 0.0845(15) Uani d . 1 C
C8 0.4332(4) 0.4238(9) 0.1824(3) 0.0700(12) Uani d . 1 C
C8A 0.3741(3) 0.4643(7) 0.2766(3) 0.0514(9) Uani d . 1 C
C9 0.2690(3) 0.3235(7) 0.3282(2) 0.0492(8) Uani d . 1 C
C9A 0.2491(3) 0.4623(7) 0.4268(2) 0.0506(9) Uani d . 1 C
C10 0.1420(3) 0.2760(7) 0.2535(2) 0.0480(9) Uani d . 1 C
C11 0.1257(4) 0.0722(7) 0.1998(3) 0.0596(10) Uani d . 1 C
C12 0.0116(4) 0.0296(7) 0.1286(3) 0.0645(11) Uani d . 1 C
C13 -0.0881(4) 0.1898(8) 0.1081(3) 0.0605(11) Uani d . 1 C
C14 -0.0728(4) 0.3942(8) 0.1617(3) 0.0601(11) Uani d . 1 C
C15 0.0412(3) 0.4366(7) 0.2337(3) 0.0540(9) Uani d . 1 C
C16 -0.2119(4) 0.1435(11) 0.0304(3) 0.0862(15) Uani d . 1 C
H1 0.1095 0.2940 0.5027 0.073 Uiso calc R 1 H
H2 0.1068 0.5504 0.6433 0.086 Uiso calc R 1 H
H3 0.2458 0.8636 0.6530 0.088 Uiso calc R 1 H
H4 0.3854 0.9380 0.5198 0.076 Uiso calc R 1 H
H5 0.5337 0.9312 0.3517 0.086 Uiso calc R 1 H
H6 0.6293 0.8662 0.1938 0.106 Uiso calc R 1 H
H7 0.5694 0.5550 0.0896 0.101 Uiso calc R 1 H
H8 0.4093 0.2969 0.1403 0.084 Uiso calc R 1 H
H9 0.3105 0.1780 0.3511 0.059 Uiso calc R 1 H
H11 0.1923 -0.0392 0.2115 0.071 Uiso calc R 1 H
H12 0.0029 -0.1105 0.0941 0.077 Uiso calc R 1 H
H14 -0.1395 0.5053 0.1497 0.072 Uiso calc R 1 H
H15 0.0493 0.5757 0.2689 0.065 Uiso calc R 1 H
H16A -0.1935 0.0189 -0.0155 0.129 Uiso calc R 1 H
H16B -0.2334 0.2764 -0.0124 0.129 Uiso calc R 1 H
H16C -0.2875 0.1058 0.0697 0.129 Uiso calc R 1 H

loop_
_atom_site_aniso_label
_atom_site_aniso_U_11
_atom_site_aniso_U_22
_atom_site_aniso_U_33
_atom_site_aniso_U_12
_atom_site_aniso_U_13
_atom_site_aniso_U_23
C1 0.055(2) 0.077(3) 0.0493(19) -0.002(2) 0.0021(17) 0.002(2)
C2 0.061(2) 0.099(4) 0.055(2) 0.010(3) 0.0080(19) -0.005(3)
C3 0.074(3) 0.085(3) 0.060(2) 0.012(3) -0.002(2) -0.021(2)
C4 0.059(2) 0.056(2) 0.072(2) 0.001(2) -0.0126(19) -0.008(2)
C4A 0.0475(19) 0.052(2) 0.0518(19) 0.002(2) -0.0068(15) -0.0009(19)
C4B 0.0374(17) 0.063(2) 0.060(2) 0.004(2) -0.0043(16) 0.011(2)
C5 0.053(2) 0.079(3) 0.084(3) -0.006(3) 0.001(2) 0.017(3)
C6 0.056(3) 0.108(5) 0.103(3) -0.006(3) 0.014(3) 0.036(4)
C7 0.061(3) 0.126(5) 0.069(3) 0.012(3) 0.016(2) 0.021(3)
C8 0.057(2) 0.095(3) 0.059(2) 0.013(3) 0.0064(17) 0.002(3)
C8A 0.0412(18) 0.062(3) 0.0491(18) 0.0100(19) -0.0038(14) 0.0052(19)
C9 0.0502(18) 0.047(2) 0.0496(18) 0.0062(18) 0.0003(14) 0.0024(18)
C9A 0.0455(17) 0.060(2) 0.0449(18) 0.007(2) -0.0026(15) -0.0021(19)
C10 0.0546(19) 0.049(2) 0.0402(17) 0.0025(19) 0.0052(15) -0.0001(18)
C11 0.065(2) 0.053(2) 0.060(2) 0.008(2) -0.0004(19) -0.007(2)
C12 0.082(3) 0.057(3) 0.054(2) -0.011(2) 0.002(2) -0.014(2)
C13 0.061(2) 0.076(3) 0.044(2) -0.014(2) 0.0057(17) 0.005(2)
C14 0.050(2) 0.069(3) 0.061(2) 0.007(2) 0.0017(17) 0.007(2)
C15 0.059(2) 0.044(2) 0.057(2) -0.001(2) -0.0009(16) -0.002(2)
C16 0.072(3) 0.121(4) 0.062(2) -0.027(3) -0.0059(19) -0.001(3)

loop_
_atom_type_symbol
_atom_type_description
_atom_type_scat_dispersion_real
_atom_type_scat_dispersion_imag
_atom_type_scat_source
C C 0.0033 0.0016 'International Tables Vol C Tables 4.2.6.8 and 6.1.1.4'
H H 0.0000 0.0000 'International Tables Vol C Tables 4.2.6.8 and 6.1.1.4'

loop_
_geom_angle_atom_site_label_1
_geom_angle_atom_site_label_2
_geom_angle_atom_site_label_3
_geom_angle
_geom_angle_publ_flag
C9A C1 C2 118.9(4) no
C3 C2 C1 120.8(4) no
C4 C3 C2 121.1(4) no
C3 C4 C4A 118.2(4) no
C4 C4A C9A 120.9(3) no
C4 C4A C4B 130.6(4) no
C9A C4A C4B 108.5(3) no
C5 C4B C8A 120.9(4) no
C5 C4B C4A 130.7(4) no
C8A C4B C4A 108.4(3) no
C6 C5 C4B 118.3(5) no
C5 C6 C7 121.4(4) no
C6 C7 C8 120.9(4) no
C8A C8 C7 118.1(5) no
C8 C8A C4B 120.4(4) no
C8 C8A C9 129.0(4) no
C4B C8A C9 110.6(3) no
C9A C9 C10 115.9(3) no
C9A C9 C8A 101.7(3) no
C10 C9 C8A 113.4(3) no
C1 C9A C4A 120.0(3) no
C1 C9A C9 129.2(3) no
C4A C9A C9 110.8(3) no
C11 C10 C15 117.5(3) no
C11 C10 C9 120.8(3) no
C15 C10 C9 121.7(3) no
C10 C11 C12 121.3(4) no
C13 C12 C11 121.3(4) no
C12 C13 C14 117.9(3) no
C12 C13 C16 121.2(4) no
C14 C13 C16 120.9(4) no
C13 C14 C15 120.9(4) no
C10 C15 C14 121.2(4) no
C9A C1 H1 120.5 no
C2 C1 H1 120.5 no
C3 C2 H2 119.6 no
C1 C2 H2 119.6 no
C4 C3 H3 119.4 no
C2 C3 H3 119.4 no
C3 C4 H4 120.9 no
C4A C4 H4 120.9 no
C6 C5 H5 120.9 no
C4B C5 H5 120.9 no
C5 C6 H6 119.3 no
C7 C6 H6 119.3 no
C6 C7 H7 119.5 no
C8 C7 H7 119.5 no
C8A C8 H8 121.0 no
C7 C8 H8 121.0 no
C9A C9 H9 108.5 no
C10 C9 H9 108.5 no
C8A C9 H9 108.5 no
C10 C11 H11 119.4 no
C12 C11 H11 119.4 no
C13 C12 H12 119.4 no
C11 C12 H12 119.4 no
C13 C14 H14 119.5 no
C15 C14 H14 119.5 no
C10 C15 H15 119.4 no
C14 C15 H15 119.4 no
C13 C16 H16A 109.5 no
C13 C16 H16B 109.5 no
H16A C16 H16B 109.5 no
C13 C16 H16C 109.5 no
H16A C16 H16C 109.5 no
H16B C16 H16C 109.5 no

loop_
_geom_bond_atom_site_label_1
_geom_bond_atom_site_label_2
_geom_bond_distance
_geom_bond_publ_flag
C1 C9A 1.373(5) no
C1 C2 1.389(6) no
C2 C3 1.378(6) no
C3 C4 1.374(6) no
C4 C4A 1.393(5) no
C4A C9A 1.399(5) no
C4A C4B 1.465(5) no
C4B C5 1.382(5) no
C4B C8A 1.396(5) no
C5 C6 1.374(6) no
C6 C7 1.379(7) no
C7 C8 1.389(7) no
C8 C8A 1.389(5) no
C8A C9 1.521(5) no
C9 C9A 1.510(5) no
C9 C10 1.516(4) no
C10 C11 1.377(5) no
C10 C15 1.377(5) no
C11 C12 1.389(5) no
C12 C13 1.370(6) no
C13 C14 1.378(6) no
C13 C16 1.511(5) no
C14 C15 1.393(5) no
C1 H1 0.9300 no
C2 H2 0.9300 no
C3 H3 0.9300 no
C4 H4 0.9300 no
C5 H5 0.9300 no
C6 H6 0.9300 no
C7 H7 0.9300 no
C8 H8 0.9300 no
C9 H9 0.9800 no
C11 H11 0.9300 no
C12 H12 0.9300 no
C14 H14 0.9300 no
C15 H15 0.9300 no
C16 H16A 0.9600 no
C16 H16B 0.9600 no
C16 H16C 0.9600 no

loop_
_geom_torsion_atom_site_label_1
_geom_torsion_atom_site_label_2
_geom_torsion_atom_site_label_3
_geom_torsion_atom_site_label_4
_geom_torsion
_geom_torsion_publ_flag
C9A C1 C2 C3 -0.6(6) no
C1 C2 C3 C4 1.2(6) no
C2 C3 C4 C4A -1.2(6) no
C3 C4 C4A C9A 0.6(5) no
C3 C4 C4A C4B -179.4(4) no
C4 C4A C4B C5 1.7(6) no
C9A C4A C4B C5 -178.3(4) no
C4 C4A C4B C8A -179.5(4) no
C9A C4A C4B C8A 0.4(4) no
C8A C4B C5 C6 1.9(5) no
C4A C4B C5 C6 -179.5(4) no
C4B C5 C6 C7 -1.2(6) no
C5 C6 C7 C8 0.0(7) no
C6 C7 C8 C8A 0.4(6) no
C7 C8 C8A C4B 0.3(5) no
C7 C8 C8A C9 -179.2(4) no
C5 C4B C8A C8 -1.4(5) no
C4A C4B C8A C8 179.7(3) no
C5 C4B C8A C9 178.1(3) no
C4A C4B C8A C9 -0.8(4) no
C8 C8A C9 C9A -179.7(3) no
C4B C8A C9 C9A 0.8(3) no
C8 C8A C9 C10 -54.5(5) no
C4B C8A C9 C10 126.0(3) no
C2 C1 C9A C4A 0.1(5) no
C2 C1 C9A C9 179.9(4) no
C4 C4A C9A C1 -0.1(5) no
C4B C4A C9A C1 180.0(3) no
C4 C4A C9A C9 -179.9(3) no
C4B C4A C9A C9 0.1(4) no
C10 C9 C9A C1 56.2(5) no
C8A C9 C9A C1 179.6(3) no
C10 C9 C9A C4A -124.0(3) no
C8A C9 C9A C4A -0.6(4) no
C9A C9 C10 C11 -144.4(3) no
C8A C9 C10 C11 98.5(4) no
C9A C9 C10 C15 37.9(5) no
C8A C9 C10 C15 -79.2(4) no
C15 C10 C11 C12 -0.2(5) no
C9 C10 C11 C12 -177.9(3) no
C10 C11 C12 C13 0.8(6) no
C11 C12 C13 C14 -0.9(6) no
C11 C12 C13 C16 179.9(3) no
C12 C13 C14 C15 0.6(5) no
C16 C13 C14 C15 179.8(3) no
C11 C10 C15 C14 -0.2(5) no
C9 C10 C15 C14 177.5(3) no
C13 C14 C15 C10 0.0(5) no

loop_
_cod_related_entry_id
_cod_related_entry_database
_cod_related_entry_code
1 ChemSpider 26904
